data_7224800
loop_
_publ_author_name
'N\"ather, Christian'
'Jess, Inke'
'Ku\'s, Piotr'
'Jones, Peter G.'

_publ_section_title
;
 Dimorphism of 1,4-dibromo-2,5-bis(bromomethyl)benzene: crystallographic
 and physico-chemical investigations
;
_journal_issue 17
_journal_name_full CrystEngComm
_journal_page_first 3142
_journal_paper_doi 10.1039/C6CE00438E
_journal_volume 18
_journal_year 2016
_chemical_formula_sum 'C8 H6 Br4'
_chemical_formula_weight 421.77
_chemical_name_systematic
;
 ?
;
_space_group_IT_number 2
_symmetry_cell_setting triclinic
_symmetry_space_group_name_Hall '-P 1'
_symmetry_space_group_name_H-M 'P -1'
_atom_sites_solution_hydrogens geom
_atom_sites_solution_primary direct
_atom_sites_solution_secondary difmap
_audit_creation_method SHELXL-97
_audit_update_record
;
2016-02-16 deposited with the CCDC.
2016-04-04 downloaded from the CCDC.
;
_cell_angle_alpha 72.481(7)
_cell_angle_beta 83.722(6)
_cell_angle_gamma 84.917(6)
_cell_formula_units_Z 1
_cell_length_a 4.3542(3)
_cell_length_b 7.3675(6)
_cell_length_c 8.7140(6)
_cell_measurement_reflns_used 4965
_cell_measurement_temperature 100(2)
_cell_measurement_theta_max 30.5270
_cell_measurement_theta_min 2.4550
_cell_volume 264.52(4)
_computing_cell_refinement
;
CrysAlisPro, Agilent Technologies,
Version 1.171.37.35 (release 13-08-2014 CrysAlis171 .NET)
(compiled Aug 13 2014,18:06:01)
;
_computing_data_collection
;
CrysAlisPro, Agilent Technologies,
Version 1.171.37.35 (release 13-08-2014 CrysAlis171 .NET)
(compiled Aug 13 2014,18:06:01)
;
_computing_data_reduction
;
CrysAlisPro, Agilent Technologies,
Version 1.171.37.35 (release 13-08-2014 CrysAlis171 .NET)
(compiled Aug 13 2014,18:06:01)
;
_computing_molecular_graphics 'Siemens XP'
_computing_publication_material SHELXL-97
_computing_structure_refinement 'SHELXL-97 (Sheldrick, 1997)'
_computing_structure_solution 'SHELXS-97 (Sheldrick, 1990)'
_diffrn_ambient_temperature 100(2)
_diffrn_detector_area_resol_mean 16.1419
_diffrn_measured_fraction_theta_full 0.947
_diffrn_measured_fraction_theta_max 0.927
_diffrn_measurement_device_type 'Oxford Diffraction Xcalibur, Eos'
_diffrn_measurement_method \w-scan
_diffrn_radiation_monochromator graphite
_diffrn_radiation_type MoK\a
_diffrn_radiation_wavelength 0.71073
_diffrn_reflns_av_R_equivalents 0.0403
_diffrn_reflns_av_sigmaI/netI 0.0227
_diffrn_reflns_limit_h_max 6
_diffrn_reflns_limit_h_min -5
_diffrn_reflns_limit_k_max 10
_diffrn_reflns_limit_k_min -10
_diffrn_reflns_limit_l_max 12
_diffrn_reflns_limit_l_min -12
_diffrn_reflns_number 13988
_diffrn_reflns_theta_full 30.50
_diffrn_reflns_theta_max 30.81
_diffrn_reflns_theta_min 2.46
_diffrn_source 'Enhance (Mo) X-ray Source'
_exptl_absorpt_coefficient_mu 15.158
_exptl_absorpt_correction_T_max 1.00000
_exptl_absorpt_correction_T_min 0.14264
_exptl_absorpt_correction_type multi-scan
_exptl_absorpt_process_details
;
CrysAlisPro, Agilent Technologies,
Version 1.171.37.35 (release 13-08-2014 CrysAlis171 .NET)
(compiled Aug 13 2014,18:06:01)
;
_exptl_crystal_colour colourless
_exptl_crystal_density_diffrn 2.648
_exptl_crystal_density_meas ?
_exptl_crystal_density_method 'not measured'
_exptl_crystal_description lath
_exptl_crystal_F_000 194
_exptl_crystal_size_max 0.35
_exptl_crystal_size_mid 0.10
_exptl_crystal_size_min 0.03
_refine_diff_density_max 0.560
_refine_diff_density_min -0.662
_refine_diff_density_rms 0.127
_refine_ls_extinction_method none
_refine_ls_goodness_of_fit_ref 1.067
_refine_ls_hydrogen_treatment constr
_refine_ls_matrix_type full
_refine_ls_number_parameters 55
_refine_ls_number_reflns 1543
_refine_ls_number_restraints 0
_refine_ls_restrained_S_all 1.067
_refine_ls_R_factor_all 0.0266
_refine_ls_R_factor_gt 0.0217
_refine_ls_shift/su_max 0.001
_refine_ls_shift/su_mean 0.000
_refine_ls_structure_factor_coef Fsqd
_refine_ls_weighting_details 'calc w=1/[\s^2^(Fo^2^)+(0.0223P)^2^+0.2829P] where P=(Fo^2^+2Fc^2^)/3'
_refine_ls_weighting_scheme calc
_refine_ls_wR_factor_gt 0.0489
_refine_ls_wR_factor_ref 0.0511
_reflns_number_gt 1387
_reflns_number_total 1543
_reflns_threshold_expression >2sigma(I)
_cod_data_source_file c6ce00438e2.cif
_cod_data_source_block bendyy
_cod_depositor_comments
;
The following automatic conversions were performed:

'_exptl_crystal_density_meas' value 'not measured' was changed to '?'
- the value is perceived as not measured.

Automatic conversion script
Id: cif_fix_values 4268 2015-11-12 08:31:59Z antanas 

 Adding full bibliography for 7224800--7224801.cif.
;
_cod_original_cell_volume 264.52(3)
_cod_database_code 7224800

loop_
_symmetry_equiv_pos_as_xyz
'x, y, z'
'-x, -y, -z'

loop_
_atom_site_label
_atom_site_type_symbol
_atom_site_fract_x
_atom_site_fract_y
_atom_site_fract_z
_atom_site_U_iso_or_equiv
_atom_site_adp_type
_atom_site_occupancy
_atom_site_symmetry_multiplicity
_atom_site_calc_flag
_atom_site_refinement_flags
Br1 Br 0.73548(6) 0.69125(4) 0.11995(3) 0.02121(8) Uani 1 1 d .
Br2 Br 0.80843(6) 0.12544(3) 0.25230(3) 0.01605(8) Uani 1 1 d .
C1 C 0.7368(5) 0.4023(3) 0.4255(3) 0.0134(4) Uani 1 1 d .
C2 C 0.6015(5) 0.5771(3) 0.3397(3) 0.0127(4) Uani 1 1 d .
C3 C 0.3691(6) 0.6739(3) 0.4119(3) 0.0140(4) Uani 1 1 d .
H3 H 0.2813 0.7927 0.3504 0.017 Uiso 1 1 calc R
C4 C 0.9878(6) 0.2945(4) 0.3523(3) 0.0162(5) Uani 1 1 d .
H4A H 1.1202 0.2175 0.4368 0.019 Uiso 1 1 calc R
H4B H 1.1187 0.3852 0.2694 0.019 Uiso 1 1 calc R

loop_
_atom_site_aniso_label
_atom_site_aniso_U_11
_atom_site_aniso_U_22
_atom_site_aniso_U_33
_atom_site_aniso_U_23
_atom_site_aniso_U_13
_atom_site_aniso_U_12
Br1 0.02919(16) 0.01992(13) 0.01374(12) -0.00466(9) 0.00287(10) -0.00415(11)
Br2 0.01777(14) 0.01457(12) 0.01814(12) -0.00843(9) -0.00071(9) -0.00160(9)
C1 0.0107(11) 0.0158(11) 0.0167(11) -0.0087(9) -0.0017(8) -0.0033(8)
C2 0.0110(11) 0.0164(11) 0.0122(10) -0.0057(8) 0.0002(8) -0.0050(9)
C3 0.0153(12) 0.0109(10) 0.0173(11) -0.0053(8) -0.0040(9) -0.0017(9)
C4 0.0143(12) 0.0193(11) 0.0190(11) -0.0112(9) -0.0019(9) -0.0021(9)

loop_
_atom_type_symbol
_atom_type_description
_atom_type_scat_dispersion_real
_atom_type_scat_dispersion_imag
_atom_type_scat_source
C C 0.0033 0.0016 'International Tables Vol C Tables 4.2.6.8 and 6.1.1.4'
H H 0.0000 0.0000 'International Tables Vol C Tables 4.2.6.8 and 6.1.1.4'
Br Br -0.2901 2.4595 'International Tables Vol C Tables 4.2.6.8 and 6.1.1.4'

loop_
_geom_angle_atom_site_label_1
_geom_angle_atom_site_label_2
_geom_angle_atom_site_label_3
_geom_angle
_geom_angle_site_symmetry_1
_geom_angle_site_symmetry_3
C2 C1 C3 117.9(2) . 2_666
C2 C1 C4 123.2(2) . .
C3 C1 C4 119.0(2) 2_666 .
C3 C2 C1 121.6(2) . .
C3 C2 Br1 117.96(18) . .
C1 C2 Br1 120.41(17) . .
C2 C3 C1 120.5(2) . 2_666
C1 C4 Br2 110.34(16) . .

loop_
_geom_bond_atom_site_label_1
_geom_bond_atom_site_label_2
_geom_bond_distance
_geom_bond_site_symmetry_2
Br1 C2 1.894(2) .
Br2 C4 1.973(2) .
C1 C2 1.395(3) .
C1 C3 1.400(3) 2_666
C1 C4 1.494(3) .
C2 C3 1.390(3) .
C3 C1 1.400(3) 2_666

loop_
_geom_hbond_atom_site_label_D
_geom_hbond_atom_site_label_H
_geom_hbond_atom_site_label_A
_geom_hbond_distance_DH
_geom_hbond_distance_HA
_geom_hbond_distance_DA
_geom_hbond_angle_DHA
_geom_hbond_site_symmetry_A
C3 H3 Br2 0.95 3.03 3.934(2) 158.6 1_465
C4 H4A Br2 0.99 3.12 4.000(3) 148.6 2_756

loop_
_geom_torsion_atom_site_label_1
_geom_torsion_atom_site_label_2
_geom_torsion_atom_site_label_3
_geom_torsion_atom_site_label_4
_geom_torsion
_geom_torsion_site_symmetry_1
_geom_torsion_site_symmetry_4
C3 C1 C2 C3 0.0(4) 2_666 .
C4 C1 C2 C3 -179.8(2) . .
C3 C1 C2 Br1 179.20(16) 2_666 .
C4 C1 C2 Br1 -0.6(3) . .
C1 C2 C3 C1 0.0(4) . 2_666
Br1 C2 C3 C1 -179.22(16) . 2_666
C2 C1 C4 Br2 -88.1(2) . .
C3 C1 C4 Br2 92.1(2) 2_666 .
